data_7120600
loop_
_publ_author_name
'Betley, Theodore'
'Iovan, Diana A.'
'Wrobel, Alexandra T.'
'McClelland, Arthur A.'
'Scharf, Austin B.'
'Edouard, Guy A.'

_publ_section_title
;
 Reactivity of a Stable Copper-Dioxygen Complex
;
_journal_name_full 'Chem. Commun.'
_journal_paper_doi 10.1039/C7CC05014C
_journal_year 2017
_chemical_formula_sum 'C72 H59 Cu N3 O2'
_chemical_formula_weight 1061.76
_space_group_crystal_system monoclinic
_space_group_IT_number 15
_space_group_name_Hall '-C 2yc'
_space_group_name_H-M_alt 'C 1 2/c 1'
_symmetry_space_group_name_Hall '-C 2yc'
_symmetry_space_group_name_H-M 'C 1 2/c 1'
_atom_sites_solution_hydrogens geom
_audit_creation_method SHELXL-2014/7
_audit_update_record
;
2017-06-20 deposited with the CCDC.
2017-08-29 downloaded from the CCDC.
;
_cell_angle_alpha 90
_cell_angle_beta 97.214(4)
_cell_angle_gamma 90
_cell_formula_units_Z 4
_cell_length_a 20.4795(12)
_cell_length_b 17.6321(10)
_cell_length_c 15.3822(15)
_cell_measurement_reflns_used 7017
_cell_measurement_temperature 100(2)
_cell_measurement_theta_max 66.6
_cell_measurement_theta_min 3.32
_cell_volume 5510.5(7)
_computing_cell_refinement 'SAINT 8.35A (Bruker-AXS, 2015)'
_computing_data_collection 'APEX3 v2016.1.0 (Bruker-AXS, 2016)'
_computing_data_reduction 'SAINT 8.35A (Bruker-AXS, 2015)'
_computing_molecular_graphics 'Bruker SHLEXTL (Sheldrick, 2015)'
_computing_publication_material 'Bruker SHLEXTL (Sheldrick, 2015)'
_computing_structure_refinement 'SHELXL-2014/7 (Sheldrick, 2014)'
_computing_structure_solution 'SHELXT-2014 (Sheldrick, 2015)'
_diffrn_ambient_temperature 100(2)
_diffrn_measured_fraction_theta_full 0.972
_diffrn_measured_fraction_theta_max 0.972
_diffrn_measurement_device_type
;
Bruker D8 goniometer with CCD area detector
;
_diffrn_measurement_method 'omega and phi scans'
_diffrn_radiation_type CuK\a
_diffrn_radiation_wavelength 1.54178
_diffrn_reflns_av_R_equivalents 0.0632
_diffrn_reflns_av_unetI/netI 0.0360
_diffrn_reflns_Laue_measured_fraction_full 0.972
_diffrn_reflns_Laue_measured_fraction_max 0.972
_diffrn_reflns_limit_h_max 24
_diffrn_reflns_limit_h_min -23
_diffrn_reflns_limit_k_max 20
_diffrn_reflns_limit_k_min -20
_diffrn_reflns_limit_l_max 14
_diffrn_reflns_limit_l_min -17
_diffrn_reflns_number 33275
_diffrn_reflns_point_group_measured_fraction_full 0.972
_diffrn_reflns_point_group_measured_fraction_max 0.972
_diffrn_reflns_theta_full 66.769
_diffrn_reflns_theta_max 66.769
_diffrn_reflns_theta_min 3.319
_diffrn_source 'I\ms microfocus tube'
_exptl_absorpt_coefficient_mu 0.952
_exptl_absorpt_correction_T_max 0.7528
_exptl_absorpt_correction_T_min 0.6552
_exptl_absorpt_correction_type multi-scan
_exptl_absorpt_process_details SADABS
_exptl_crystal_colour green
_exptl_crystal_density_diffrn 1.280
_exptl_crystal_description plate
_exptl_crystal_F_000 2228
_exptl_crystal_size_max 0.15
_exptl_crystal_size_mid 0.13
_exptl_crystal_size_min 0.11
_refine_diff_density_max 0.353
_refine_diff_density_min -0.502
_refine_diff_density_rms 0.054
_refine_ls_extinction_method none
_refine_ls_goodness_of_fit_ref 1.036
_refine_ls_hydrogen_treatment constr
_refine_ls_matrix_type full
_refine_ls_number_parameters 445
_refine_ls_number_reflns 4751
_refine_ls_number_restraints 75
_refine_ls_restrained_S_all 1.029
_refine_ls_R_factor_all 0.0726
_refine_ls_R_factor_gt 0.0501
_refine_ls_shift/su_max 0.000
_refine_ls_shift/su_mean 0.000
_refine_ls_structure_factor_coef Fsqd
_refine_ls_weighting_details 'w=1/[\s^2^(Fo^2^)+(0.0839P)^2^+5.7631P] where P=(Fo^2^+2Fc^2^)/3'
_refine_ls_weighting_scheme calc
_refine_ls_wR_factor_gt 0.1309
_refine_ls_wR_factor_ref 0.1561
_reflns_Friedel_coverage 0.000
_reflns_number_gt 3527
_reflns_number_total 4751
_reflns_threshold_expression 'I > 2\s(I)'
_cod_data_source_file c7cc05014c2.cif
_cod_data_source_block LCuO_DMPO
_cod_database_code 7120600
_shelx_shelxl_version_number 2014/7
_shelx_space_group_comment
;
The symmetry employed for this shelxl refinement is uniquely defined
by the following loop, which should always be used as a source of
symmetry information in preference to the above space-group names.
They are only intended as comments.
;
_shelx_estimated_absorpt_t_min 0.858
_shelx_estimated_absorpt_t_max 0.949

loop_
_space_group_symop_operation_xyz
'x, y, z'
'-x, y, -z+1/2'
'x+1/2, y+1/2, z'
'-x+1/2, y+1/2, -z+1/2'
'-x, -y, -z'
'x, -y, z-1/2'
'-x+1/2, -y+1/2, -z'
'x+1/2, -y+1/2, z-1/2'

loop_
_atom_site_label
_atom_site_type_symbol
_atom_site_fract_x
_atom_site_fract_y
_atom_site_fract_z
_atom_site_U_iso_or_equiv
_atom_site_adp_type
_atom_site_occupancy
_atom_site_site_symmetry_order
_atom_site_calc_flag
_atom_site_refinement_flags_posn
_atom_site_refinement_flags_adp
_atom_site_refinement_flags_occupancy
_atom_site_disorder_assembly
_atom_site_disorder_group
O1 O 0.4504(6) 0.1302(5) 0.2482(7) 0.034(3) Uani 0.338(3) 1 d D U P A -1
O2 O 0.5789(7) 0.1460(6) 0.245(5) 0.039(3) Uani 0.338(3) 1 d D U P A -1
N1 N 0.4914(10) 0.0698(8) 0.247(4) 0.040(3) Uani 0.338(3) 1 d D U P A -1
C2 C 0.5547(7) 0.0788(7) 0.2439(16) 0.041(3) Uani 0.338(3) 1 d D U P A -1
C3 C 0.5895(5) 0.0049(6) 0.2471(7) 0.047(3) Uani 0.338(3) 1 d D U P A -1
H3A H 0.6126 -0.0056 0.3063 0.057 Uiso 0.338(3) 1 calc R U P A -1
H3B H 0.6214 0.0026 0.2038 0.057 Uiso 0.338(3) 1 calc R U P A -1
C4 C 0.5318(5) -0.0496(6) 0.2234(7) 0.0518(19) Uani 0.338(3) 1 d D U P A -1
H4A H 0.5275 -0.0621 0.1602 0.062 Uiso 0.338(3) 1 calc R U P A -1
H4B H 0.5392 -0.0972 0.2572 0.062 Uiso 0.338(3) 1 calc R U P A -1
C5 C 0.4694(5) -0.0105(9) 0.2453(7) 0.0456(14) Uani 0.338(3) 1 d D U P A -1
C6 C 0.4553(5) -0.0290(5) 0.3363(7) 0.057(2) Uani 0.338(3) 1 d D U P A -1
H6A H 0.4960 -0.0257 0.3769 0.085 Uiso 0.338(3) 1 calc R U P A -1
H6B H 0.4374 -0.0804 0.3374 0.085 Uiso 0.338(3) 1 calc R U P A -1
H6C H 0.4231 0.0073 0.3540 0.085 Uiso 0.338(3) 1 calc R U P A -1
C7 C 0.4096(5) -0.0238(5) 0.1785(7) 0.053(2) Uani 0.338(3) 1 d D U P A -1
H7A H 0.3718 0.0033 0.1965 0.079 Uiso 0.338(3) 1 calc R U P A -1
H7B H 0.3999 -0.0782 0.1747 0.079 Uiso 0.338(3) 1 calc R U P A -1
H7C H 0.4185 -0.0052 0.1211 0.079 Uiso 0.338(3) 1 calc R U P A -1
O1A O 0.4515(12) 0.1304(9) 0.2257(19) 0.034(3) Uani 0.162(3) 1 d D . P A -2
O2A O 0.5796(15) 0.1460(13) 0.252(10) 0.039(3) Uani 0.162(3) 1 d D . P A -2
N1A N 0.4927(18) 0.0702(16) 0.236(4) 0.040(3) Uani 0.162(3) 1 d D . P A -2
C2A C 0.5561(15) 0.0794(14) 0.259(4) 0.041(3) Uani 0.162(3) 1 d D . P A -2
C3A C 0.5899(11) 0.0061(13) 0.278(2) 0.047(3) Uani 0.162(3) 1 d D . P A -2
H3AA H 0.6212 0.0088 0.3328 0.057 Uiso 0.162(3) 1 calc R U P A -2
H3AB H 0.6137 -0.0106 0.2294 0.057 Uiso 0.162(3) 1 calc R U P A -2
C4A C 0.5316(9) -0.0460(11) 0.2890(17) 0.0518(19) Uani 0.162(3) 1 d D . P A -2
H4AA H 0.5364 -0.0945 0.2579 0.062 Uiso 0.162(3) 1 calc R U P A -2
H4AB H 0.5304 -0.0572 0.3518 0.062 Uiso 0.162(3) 1 calc R U P A -2
C5A C 0.4685(9) -0.0071(18) 0.2515(13) 0.0456(14) Uani 0.162(3) 1 d D . P A -2
C6A C 0.4127(11) -0.0107(11) 0.3055(16) 0.057(2) Uani 0.162(3) 1 d D . P A -2
H6AA H 0.4271 0.0092 0.3643 0.085 Uiso 0.162(3) 1 calc R U P A -2
H6AB H 0.3985 -0.0635 0.3100 0.085 Uiso 0.162(3) 1 calc R U P A -2
H6AC H 0.3758 0.0198 0.2777 0.085 Uiso 0.162(3) 1 calc R U P A -2
C7A C 0.4520(11) -0.0380(10) 0.1603(14) 0.053(2) Uani 0.162(3) 1 d D . P A -2
H7AA H 0.4204 -0.0043 0.1264 0.079 Uiso 0.162(3) 1 calc R U P A -2
H7AB H 0.4328 -0.0887 0.1631 0.079 Uiso 0.162(3) 1 calc R U P A -2
H7AC H 0.4922 -0.0411 0.1319 0.079 Uiso 0.162(3) 1 calc R U P A -2
Cu1 Cu 0.5000 0.21964(3) 0.2500 0.0467(2) Uani 1 2 d DS T P . .
N3 N 0.55842(10) 0.29443(12) 0.31044(14) 0.0394(5) Uani 1 1 d . . . . .
C11 C 0.5000 0.4089(2) 0.2500 0.0373(7) Uani 1 2 d S T P . .
C12 C 0.55125(12) 0.37254(14) 0.30204(17) 0.0388(6) Uani 1 1 d . . . . .
C13 C 0.60402(13) 0.40888(17) 0.35566(19) 0.0465(6) Uani 1 1 d . . . . .
H13 H 0.6109 0.4619 0.3627 0.056 Uiso 1 1 calc R U . . .
C14 C 0.64251(14) 0.35244(18) 0.39472(19) 0.0504(7) Uani 1 1 d . . . . .
H14 H 0.6820 0.3587 0.4336 0.060 Uiso 1 1 calc R U . . .
C15 C 0.61285(13) 0.28267(16) 0.36666(17) 0.0430(6) Uani 1 1 d . . . . .
C20 C 0.5000 0.4939(2) 0.2500 0.0410(8) Uani 1 2 d S T P . .
C21 C 0.46133(15) 0.53331(16) 0.3034(2) 0.0505(7) Uani 1 1 d . . . . .
C22 C 0.46157(17) 0.61231(17) 0.3016(2) 0.0587(8) Uani 1 1 d . . . . .
H22 H 0.4345 0.6393 0.3368 0.070 Uiso 1 1 calc R U . . .
C23 C 0.5000 0.6524(2) 0.2500 0.0596(11) Uani 1 2 d S T P . .
C26 C 0.41955(19) 0.49190(19) 0.3627(2) 0.0663(9) Uani 1 1 d . . . . .
H26A H 0.3829 0.4667 0.3270 0.099 Uiso 1 1 calc R U . . .
H26B H 0.4023 0.5283 0.4022 0.099 Uiso 1 1 calc R U . . .
H26C H 0.4465 0.4539 0.3972 0.099 Uiso 1 1 calc R U . . .
C27 C 0.5000 0.7383(3) 0.2500 0.0813(16) Uani 1 2 d S T P . .
H27A H 0.4620 0.7568 0.2107 0.122 Uiso 0.5 1 calc R U P B -1
H27B H 0.5406 0.7568 0.2298 0.122 Uiso 0.5 1 calc R U P B -1
H27C H 0.4974 0.7568 0.3095 0.122 Uiso 0.5 1 calc R U P B -1
C29 C 0.63787(13) 0.20809(16) 0.40092(17) 0.0456(6) Uani 1 1 d . . . . .
C30 C 0.70069(14) 0.18478(18) 0.38221(18) 0.0490(7) Uani 1 1 d . . . . .
C31 C 0.72846(14) 0.11972(17) 0.42257(18) 0.0479(7) Uani 1 1 d . . . . .
H31 H 0.7704 0.1036 0.4096 0.057 Uiso 1 1 calc R U . . .
C32 C 0.69700(14) 0.07761(16) 0.48099(18) 0.0464(6) Uani 1 1 d . . . . .
C33 C 0.63390(14) 0.10009(16) 0.49599(18) 0.0471(6) Uani 1 1 d . . . . .
H33 H 0.6109 0.0707 0.5340 0.056 Uiso 1 1 calc R U . . .
C34 C 0.60389(13) 0.16451(17) 0.45668(18) 0.0462(6) Uani 1 1 d . . . . .
C35 C 0.73651(16) 0.22862(19) 0.32107(19) 0.0539(7) Uani 0.420(10) 1 d . . P C 1
C36 C 0.6967(8) 0.2330(10) 0.2333(13) 0.0485(18) Uani 0.420(10) 1 d . . P C 1
H36 H 0.6548 0.2100 0.2188 0.058 Uiso 0.420(10) 1 calc R U P C 1
C37 C 0.7285(7) 0.2743(8) 0.1764(10) 0.052(2) Uani 0.420(10) 1 d . . P C 1
H37 H 0.7073 0.2815 0.1184 0.063 Uiso 0.420(10) 1 calc R U P C 1
C38 C 0.7897(8) 0.3061(9) 0.1989(10) 0.0540(18) Uani 0.420(10) 1 d . . P C 1
H38 H 0.8094 0.3366 0.1585 0.065 Uiso 0.420(10) 1 calc R U P C 1
C39 C 0.8221(10) 0.2923(15) 0.2829(18) 0.057(2) Uani 0.420(10) 1 d . . P C 1
H39 H 0.8654 0.3105 0.3002 0.068 Uiso 0.420(10) 1 calc R U P C 1
C40 C 0.7891(8) 0.2513(15) 0.3398(16) 0.0453(18) Uani 0.420(10) 1 d . . P C 1
H40 H 0.8106 0.2413 0.3970 0.054 Uiso 0.420(10) 1 calc R U P C 1
C35A C 0.73651(16) 0.22862(19) 0.32107(19) 0.0539(7) Uani 0.580(10) 1 d . . P C 2
C36A C 0.7149(5) 0.2526(7) 0.2384(8) 0.0485(18) Uani 0.580(10) 1 d . . P C 2
H36A H 0.6712 0.2391 0.2156 0.058 Uiso 0.580(10) 1 calc R U P C 2
C37A C 0.7504(5) 0.2951(6) 0.1832(6) 0.052(2) Uani 0.580(10) 1 d . . P C 2
H37A H 0.7316 0.3072 0.1253 0.063 Uiso 0.580(10) 1 calc R U P C 2
C38A C 0.8133(5) 0.3193(5) 0.2148(7) 0.0540(18) Uani 0.580(10) 1 d . . P C 2
H38A H 0.8380 0.3481 0.1782 0.065 Uiso 0.580(10) 1 calc R U P C 2
C39A C 0.8400(7) 0.3019(10) 0.2983(12) 0.057(2) Uani 0.580(10) 1 d . . P C 2
H39A H 0.8826 0.3205 0.3195 0.068 Uiso 0.580(10) 1 calc R U P C 2
C40A C 0.8065(6) 0.2577(10) 0.3531(10) 0.0453(18) Uani 0.580(10) 1 d . . P C 2
H40A H 0.8267 0.2454 0.4104 0.054 Uiso 0.580(10) 1 calc R U P C 2
C41 C 0.73064(14) 0.01252(16) 0.5290(2) 0.0492(7) Uani 1 1 d . . . . .
C42 C 0.76794(15) -0.03857(18) 0.4867(2) 0.0605(8) Uani 1 1 d . . . . .
H42 H 0.7699 -0.0340 0.4256 0.073 Uiso 1 1 calc R U . . .
C43 C 0.80228(17) -0.0962(2) 0.5342(3) 0.0708(10) Uani 1 1 d . . . . .
H43 H 0.8279 -0.1304 0.5049 0.085 Uiso 1 1 calc R U . . .
C44 C 0.79999(17) -0.10471(19) 0.6222(3) 0.0699(10) Uani 1 1 d . . . . .
H44 H 0.8236 -0.1445 0.6537 0.084 Uiso 1 1 calc R U . . .
C45 C 0.76283(17) -0.05463(19) 0.6645(3) 0.0647(9) Uani 1 1 d . . . . .
H45 H 0.7604 -0.0602 0.7254 0.078 Uiso 1 1 calc R U . . .
C46 C 0.72903(15) 0.00372(18) 0.6181(2) 0.0552(7) Uani 1 1 d . . . . .
H46 H 0.7043 0.0384 0.6481 0.066 Uiso 1 1 calc R U . . .
C47 C 0.53570(14) 0.18448(18) 0.47554(18) 0.0489(7) Uani 1 1 d . . . . .
C48 C 0.48699(15) 0.12948(19) 0.4677(2) 0.0543(7) Uani 1 1 d . . . . .
H48 H 0.4974 0.0794 0.4515 0.065 Uiso 1 1 calc R U . . .
C49 C 0.42293(16) 0.1464(2) 0.4834(2) 0.0622(8) Uani 1 1 d . . . . .
H49 H 0.3901 0.1081 0.4771 0.075 Uiso 1 1 calc R U . . .
C50 C 0.40735(17) 0.2187(2) 0.5078(2) 0.0646(9) Uani 1 1 d . . . . .
H50 H 0.3638 0.2305 0.5183 0.078 Uiso 1 1 calc R U . . .
C51 C 0.45581(17) 0.2741(2) 0.5169(2) 0.0637(9) Uani 1 1 d . . . . .
H51 H 0.4453 0.3239 0.5345 0.076 Uiso 1 1 calc R U . . .
C52 C 0.51971(16) 0.25762(19) 0.5006(2) 0.0563(7) Uani 1 1 d . . . . .
H52 H 0.5524 0.2961 0.5065 0.068 Uiso 1 1 calc R U . . .

loop_
_atom_site_aniso_label
_atom_site_aniso_U_11
_atom_site_aniso_U_22
_atom_site_aniso_U_33
_atom_site_aniso_U_23
_atom_site_aniso_U_13
_atom_site_aniso_U_12
O1 0.034(3) 0.037(3) 0.029(7) -0.003(3) 0.000(4) 0.005(2)
O2 0.036(3) 0.037(2) 0.043(10) -0.0050(18) -0.001(3) 0.000(2)
N1 0.046(6) 0.0337(17) 0.039(7) -0.001(3) 0.004(5) 0.001(3)
C2 0.044(3) 0.036(3) 0.042(8) -0.006(3) 0.003(3) 0.003(3)
C3 0.049(3) 0.041(3) 0.051(7) -0.009(5) 0.001(4) 0.004(3)
C4 0.068(4) 0.039(4) 0.047(5) -0.002(4) 0.002(4) 0.003(3)
C5 0.057(3) 0.033(3) 0.046(4) -0.001(3) 0.003(3) 0.002(2)
C6 0.068(6) 0.044(4) 0.056(6) 0.010(4) 0.000(4) -0.015(4)
C7 0.062(6) 0.034(4) 0.060(5) -0.001(4) 0.002(4) -0.010(4)
O1A 0.034(3) 0.037(3) 0.029(7) -0.003(3) 0.000(4) 0.005(2)
O2A 0.036(3) 0.037(2) 0.043(10) -0.0050(18) -0.001(3) 0.000(2)
N1A 0.046(6) 0.0337(17) 0.039(7) -0.001(3) 0.004(5) 0.001(3)
C2A 0.044(3) 0.036(3) 0.042(8) -0.006(3) 0.003(3) 0.003(3)
C3A 0.049(3) 0.041(3) 0.051(7) -0.009(5) 0.001(4) 0.004(3)
C4A 0.068(4) 0.039(4) 0.047(5) -0.002(4) 0.002(4) 0.003(3)
C5A 0.057(3) 0.033(3) 0.046(4) -0.001(3) 0.003(3) 0.002(2)
C6A 0.068(6) 0.044(4) 0.056(6) 0.010(4) 0.000(4) -0.015(4)
C7A 0.062(6) 0.034(4) 0.060(5) -0.001(4) 0.002(4) -0.010(4)
Cu1 0.0589(4) 0.0338(3) 0.0420(4) 0.000 -0.0155(2) 0.000
N3 0.0371(11) 0.0420(12) 0.0369(12) -0.0033(8) -0.0044(8) 0.0030(9)
C11 0.0384(18) 0.0394(19) 0.0344(19) 0.000 0.0058(13) 0.000
C12 0.0374(13) 0.0398(14) 0.0380(14) -0.0044(10) 0.0000(10) -0.0024(10)
C13 0.0404(14) 0.0502(15) 0.0466(16) -0.0087(12) -0.0033(11) -0.0072(12)
C14 0.0392(14) 0.0641(18) 0.0436(17) -0.0088(12) -0.0116(11) -0.0011(12)
C15 0.0396(13) 0.0534(16) 0.0334(14) -0.0066(11) -0.0057(10) 0.0063(12)
C20 0.045(2) 0.0341(18) 0.044(2) 0.000 0.0049(15) 0.000
C21 0.0592(18) 0.0414(15) 0.0526(18) 0.0010(12) 0.0129(13) 0.0021(13)
C22 0.073(2) 0.0406(15) 0.065(2) -0.0087(13) 0.0156(16) 0.0079(14)
C23 0.078(3) 0.036(2) 0.065(3) 0.000 0.009(2) 0.000
C26 0.077(2) 0.0551(19) 0.073(2) -0.0032(15) 0.0355(18) 0.0046(16)
C27 0.108(5) 0.041(3) 0.099(4) 0.000 0.028(3) 0.000
C29 0.0442(15) 0.0557(17) 0.0340(15) -0.0050(11) -0.0066(11) 0.0088(12)
C30 0.0461(15) 0.0639(18) 0.0339(15) -0.0046(12) -0.0065(11) 0.0113(13)
C31 0.0410(15) 0.0612(17) 0.0385(16) -0.0073(12) -0.0066(11) 0.0122(12)
C32 0.0431(15) 0.0490(15) 0.0432(16) -0.0099(11) -0.0097(11) 0.0082(12)
C33 0.0465(15) 0.0510(16) 0.0407(16) -0.0069(11) -0.0063(11) 0.0052(12)
C34 0.0432(15) 0.0562(16) 0.0356(15) -0.0093(11) -0.0087(10) 0.0088(12)
C35 0.0537(18) 0.0665(19) 0.0407(17) -0.0005(13) 0.0032(12) 0.0222(15)
C36 0.040(6) 0.062(6) 0.042(2) -0.001(4) -0.003(4) -0.001(3)
C37 0.056(7) 0.056(6) 0.044(3) 0.005(3) 0.005(4) -0.008(3)
C38 0.047(6) 0.059(4) 0.057(4) -0.007(3) 0.010(4) -0.009(4)
C39 0.052(7) 0.062(5) 0.056(7) -0.009(4) 0.008(5) -0.009(5)
C40 0.026(6) 0.065(4) 0.040(5) -0.006(3) -0.013(4) 0.004(5)
C35A 0.0537(18) 0.0665(19) 0.0407(17) -0.0005(13) 0.0032(12) 0.0222(15)
C36A 0.040(6) 0.062(6) 0.042(2) -0.001(4) -0.003(4) -0.001(3)
C37A 0.056(7) 0.056(6) 0.044(3) 0.005(3) 0.005(4) -0.008(3)
C38A 0.047(6) 0.059(4) 0.057(4) -0.007(3) 0.010(4) -0.009(4)
C39A 0.052(7) 0.062(5) 0.056(7) -0.009(4) 0.008(5) -0.009(5)
C40A 0.026(6) 0.065(4) 0.040(5) -0.006(3) -0.013(4) 0.004(5)
C41 0.0397(15) 0.0440(15) 0.060(2) -0.0040(12) -0.0099(12) 0.0014(11)
C42 0.0520(18) 0.0575(18) 0.067(2) -0.0095(15) -0.0114(14) 0.0125(14)
C43 0.058(2) 0.0565(19) 0.091(3) -0.0131(17) -0.0164(17) 0.0188(16)
C44 0.061(2) 0.0492(18) 0.092(3) 0.0048(16) -0.0198(18) 0.0067(15)
C45 0.062(2) 0.0564(19) 0.071(2) 0.0127(15) -0.0069(16) -0.0034(15)
C46 0.0502(17) 0.0500(17) 0.063(2) 0.0037(13) -0.0005(13) 0.0023(13)
C47 0.0486(16) 0.0617(18) 0.0333(15) 0.0008(12) -0.0071(11) 0.0135(13)
C48 0.0544(18) 0.0635(18) 0.0448(17) 0.0028(13) 0.0052(12) 0.0124(14)
C49 0.0537(18) 0.077(2) 0.057(2) 0.0125(15) 0.0113(14) 0.0067(16)
C50 0.0539(19) 0.078(2) 0.065(2) 0.0225(17) 0.0181(15) 0.0222(17)
C51 0.064(2) 0.068(2) 0.062(2) 0.0094(15) 0.0142(15) 0.0248(17)
C52 0.0535(18) 0.0654(19) 0.0490(18) 0.0005(13) 0.0022(13) 0.0155(15)

loop_
_atom_type_symbol
_atom_type_description
_atom_type_scat_dispersion_real
_atom_type_scat_dispersion_imag
_atom_type_scat_source
C C 0.0181 0.0091 'International Tables Vol C Tables 4.2.6.8 and 6.1.1.4'
H H 0.0000 0.0000 'International Tables Vol C Tables 4.2.6.8 and 6.1.1.4'
Cu Cu -1.9646 0.5888 'International Tables Vol C Tables 4.2.6.8 and 6.1.1.4'
N N 0.0311 0.0180 'International Tables Vol C Tables 4.2.6.8 and 6.1.1.4'
O O 0.0492 0.0322 'International Tables Vol C Tables 4.2.6.8 and 6.1.1.4'

loop_
_geom_angle_atom_site_label_1
_geom_angle_atom_site_label_2
_geom_angle_atom_site_label_3
_geom_angle
_geom_angle_site_symmetry_1
_geom_angle_site_symmetry_3
N1 O1 Cu1 109.0(11) . .
C2 O2 Cu1 106.1(9) . .
C2 N1 O1 121.3(13) . .
C2 N1 C5 114.3(13) . .
O1 N1 C5 124.3(16) . .
O2 C2 N1 119.4(14) . .
O2 C2 C3 129.0(10) . .
N1 C2 C3 111.4(8) . .
C2 C3 C4 101.0(7) . .
C2 C3 H3A 111.6 . .
C4 C3 H3A 111.6 . .
C2 C3 H3B 111.6 . .
C4 C3 H3B 111.6 . .
H3A C3 H3B 109.4 . .
C5 C4 C3 107.9(7) . .
C5 C4 H4A 110.1 . .
C3 C4 H4A 110.1 . .
C5 C4 H4B 110.1 . .
C3 C4 H4B 110.1 . .
H4A C4 H4B 108.4 . .
N1 C5 C6 106(2) . .
N1 C5 C7 112.3(17) . .
C6 C5 C7 111.4(9) . .
N1 C5 C4 100.1(12) . .
C6 C5 C4 111.9(11) . .
C7 C5 C4 114.1(9) . .
C5 C6 H6A 109.5 . .
C5 C6 H6B 109.5 . .
H6A C6 H6B 109.5 . .
C5 C6 H6C 109.5 . .
H6A C6 H6C 109.5 . .
H6B C6 H6C 109.5 . .
C5 C7 H7A 109.5 . .
C5 C7 H7B 109.5 . .
H7A C7 H7B 109.5 . .
C5 C7 H7C 109.5 . .
H7A C7 H7C 109.5 . .
H7B C7 H7C 109.5 . .
N1A O1A Cu1 109(2) . .
C2A O2A Cu1 105.8(19) . .
C2A N1A O1A 121(3) . .
C2A N1A C5A 114(2) . .
O1A N1A C5A 122(3) . .
O2A C2A N1A 118(3) . .
O2A C2A C3A 130(2) . .
N1A C2A C3A 111.7(15) . .
C2A C3A C4A 101.2(14) . .
C2A C3A H3AA 111.5 . .
C4A C3A H3AA 111.5 . .
C2A C3A H3AB 111.5 . .
C4A C3A H3AB 111.5 . .
H3AA C3A H3AB 109.4 . .
C5A C4A C3A 109.2(13) . .
C5A C4A H4AA 109.8 . .
C3A C4A H4AA 109.8 . .
C5A C4A H4AB 109.8 . .
C3A C4A H4AB 109.8 . .
H4AA C4A H4AB 108.3 . .
N1A C5A C6A 115(3) . .
N1A C5A C7A 103(3) . .
C6A C5A C7A 113.9(18) . .
N1A C5A C4A 101.1(15) . .
C6A C5A C4A 116.4(19) . .
C7A C5A C4A 106(2) . .
C5A C6A H6AA 109.5 . .
C5A C6A H6AB 109.5 . .
H6AA C6A H6AB 109.5 . .
C5A C6A H6AC 109.5 . .
H6AA C6A H6AC 109.5 . .
H6AB C6A H6AC 109.5 . .
C5A C7A H7AA 109.5 . .
C5A C7A H7AB 109.5 . .
H7AA C7A H7AB 109.5 . .
C5A C7A H7AC 109.5 . .
H7AA C7A H7AC 109.5 . .
H7AB C7A H7AC 109.5 . .
O1A Cu1 N3 161.3(9) . .
O1 Cu1 N3 151.7(3) . .
O1A Cu1 N3 101.3(8) . 2_655
O1 Cu1 N3 105.4(4) . 2_655
N3 Cu1 N3 94.23(12) . 2_655
O1 Cu1 O2 84.0(6) . .
N3 Cu1 O2 90.3(11) . .
N3 Cu1 O2 147.5(18) 2_655 .
O1A Cu1 O2A 82.8(16) . .
N3 Cu1 O2A 89(2) . .
N3 Cu1 O2A 150(4) 2_655 .
C15 N3 C12 106.5(2) . .
C15 N3 Cu1 128.21(18) . .
C12 N3 Cu1 125.33(16) . .
C12 C11 C12 125.2(3) 2_655 .
C12 C11 C20 117.38(17) 2_655 .
C12 C11 C20 117.38(17) . .
N3 C12 C11 124.9(2) . .
N3 C12 C13 109.1(2) . .
C11 C12 C13 125.9(3) . .
C14 C13 C12 106.4(2) . .
C14 C13 H13 126.8 . .
C12 C13 H13 126.8 . .
C13 C14 C15 107.3(2) . .
C13 C14 H14 126.3 . .
C15 C14 H14 126.3 . .
N3 C15 C14 110.7(2) . .
N3 C15 C29 126.1(2) . .
C14 C15 C29 123.1(2) . .
C21 C20 C21 120.3(3) . 2_655
C21 C20 C11 119.86(17) . .
C21 C20 C11 119.86(17) 2_655 .
C22 C21 C20 118.8(3) . .
C22 C21 C26 119.9(3) . .
C20 C21 C26 121.3(3) . .
C23 C22 C21 121.8(3) . .
C23 C22 H22 119.1 . .
C21 C22 H22 119.1 . .
C22 C23 C22 118.4(4) 2_655 .
C22 C23 C27 120.79(19) 2_655 .
C22 C23 C27 120.79(19) . .
C21 C26 H26A 109.5 . .
C21 C26 H26B 109.5 . .
H26A C26 H26B 109.5 . .
C21 C26 H26C 109.5 . .
H26A C26 H26C 109.5 . .
H26B C26 H26C 109.5 . .
C23 C27 H27A 109.5 . .
C23 C27 H27B 109.5 . .
H27A C27 H27B 109.5 . .
C23 C27 H27C 109.5 . .
H27A C27 H27C 109.5 . .
H27B C27 H27C 109.5 . .
C34 C29 C30 120.0(3) . .
C34 C29 C15 121.9(3) . .
C30 C29 C15 117.9(3) . .
C31 C30 C29 118.7(3) . .
C31 C30 C35A 120.4(3) . .
C29 C30 C35A 120.9(3) . .
C31 C30 C35 120.4(3) . .
C29 C30 C35 120.9(3) . .
C32 C31 C30 122.3(3) . .
C32 C31 H31 118.9 . .
C30 C31 H31 118.9 . .
C31 C32 C33 118.0(3) . .
C31 C32 C41 120.8(3) . .
C33 C32 C41 121.1(3) . .
C34 C33 C32 121.7(3) . .
C34 C33 H33 119.1 . .
C32 C33 H33 119.1 . .
C33 C34 C29 119.2(3) . .
C33 C34 C47 118.5(3) . .
C29 C34 C47 122.3(3) . .
C40 C35 C30 123.0(14) . .
C40 C35 C36 126.7(15) . .
C30 C35 C36 110.2(6) . .
C37 C36 C35 111.0(9) . .
C37 C36 H36 124.5 . .
C35 C36 H36 124.5 . .
C36 C37 C38 123.2(14) . .
C36 C37 H37 118.4 . .
C38 C37 H37 118.4 . .
C37 C38 C39 118.3(17) . .
C37 C38 H38 120.9 . .
C39 C38 H38 120.9 . .
C40 C39 C38 117.7(13) . .
C40 C39 H39 121.1 . .
C38 C39 H39 121.1 . .
C35 C40 C39 122.8(19) . .
C35 C40 H40 118.6 . .
C39 C40 H40 118.6 . .
C36A C35A C30 128.8(5) . .
C36A C35A C40A 112.0(8) . .
C30 C35A C40A 119.0(7) . .
C35A C36A C37A 126.8(6) . .
C35A C36A H36A 116.6 . .
C37A C36A H36A 116.6 . .
C38A C37A C36A 118.8(9) . .
C38A C37A H37A 120.6 . .
C36A C37A H37A 120.6 . .
C39A C38A C37A 120.3(10) . .
C39A C38A H38A 119.8 . .
C37A C38A H38A 119.8 . .
C38A C39A C40A 121.7(7) . .
C38A C39A H39A 119.1 . .
C40A C39A H39A 119.1 . .
C39A C40A C35A 120.1(11) . .
C39A C40A H40A 119.9 . .
C35A C40A H40A 119.9 . .
C46 C41 C42 118.2(3) . .
C46 C41 C32 120.8(3) . .
C42 C41 C32 120.9(3) . .
C43 C42 C41 119.9(4) . .
C43 C42 H42 120.1 . .
C41 C42 H42 120.1 . .
C44 C43 C42 121.5(3) . .
C44 C43 H43 119.3 . .
C42 C43 H43 119.3 . .
C43 C44 C45 119.0(3) . .
C43 C44 H44 120.5 . .
C45 C44 H44 120.5 . .
C44 C45 C46 120.1(4) . .
C44 C45 H45 119.9 . .
C46 C45 H45 119.9 . .
C41 C46 C45 121.3(3) . .
C41 C46 H46 119.3 . .
C45 C46 H46 119.3 . .
C48 C47 C52 118.6(3) . .
C48 C47 C34 119.7(3) . .
C52 C47 C34 121.7(3) . .
C47 C48 C49 121.2(3) . .
C47 C48 H48 119.4 . .
C49 C48 H48 119.4 . .
C50 C49 C48 120.0(3) . .
C50 C49 H49 120.0 . .
C48 C49 H49 120.0 . .
C49 C50 C51 119.5(3) . .
C49 C50 H50 120.2 . .
C51 C50 H50 120.2 . .
C50 C51 C52 120.7(3) . .
C50 C51 H51 119.7 . .
C52 C51 H51 119.7 . .
C51 C52 C47 120.0(3) . .
C51 C52 H52 120.0 . .
C47 C52 H52 120.0 . .

loop_
_geom_bond_atom_site_label_1
_geom_bond_atom_site_label_2
_geom_bond_distance
_geom_bond_site_symmetry_2
O1 N1 1.357(14) .
O1 Cu1 1.873(6) .
O2 C2 1.283(11) .
O2 Cu1 2.081(6) .
N1 C2 1.31(2) .
N1 C5 1.486(12) .
C2 C3 1.483(12) .
C3 C4 1.531(12) .
C3 H3A 0.9900 .
C3 H3B 0.9900 .
C4 C5 1.525(12) .
C4 H4A 0.9900 .
C4 H4B 0.9900 .
C5 C6 1.500(12) .
C5 C7 1.514(11) .
C6 H6A 0.9800 .
C6 H6B 0.9800 .
C6 H6C 0.9800 .
C7 H7A 0.9800 .
C7 H7B 0.9800 .
C7 H7C 0.9800 .
O1A N1A 1.353(19) .
O1A Cu1 1.873(9) .
O2A C2A 1.278(16) .
O2A Cu1 2.081(9) .
N1A C2A 1.31(3) .
N1A C5A 1.481(17) .
C2A C3A 1.480(16) .
C3A C4A 1.533(18) .
C3A H3AA 0.9900 .
C3A H3AB 0.9900 .
C4A C5A 1.511(17) .
C4A H4AA 0.9900 .
C4A H4AB 0.9900 .
C5A C6A 1.497(15) .
C5A C7A 1.503(16) .
C6A H6AA 0.9800 .
C6A H6AB 0.9800 .
C6A H6AC 0.9800 .
C7A H7AA 0.9800 .
C7A H7AB 0.9800 .
C7A H7AC 0.9800 .
Cu1 N3 1.938(2) .
Cu1 N3 1.938(2) 2_655
N3 C15 1.338(3) .
N3 C12 1.389(3) .
C11 C12 1.394(3) 2_655
C11 C12 1.394(3) .
C11 C20 1.499(5) .
C12 C13 1.426(3) .
C13 C14 1.361(4) .
C13 H13 0.9500 .
C14 C15 1.415(4) .
C14 H14 0.9500 .
C15 C29 1.484(4) .
C20 C21 1.396(3) .
C20 C21 1.396(3) 2_655
C21 C22 1.393(4) .
C21 C26 1.514(4) .
C22 C23 1.380(4) .
C22 H22 0.9500 .
C23 C22 1.380(4) 2_655
C23 C27 1.515(6) .
C26 H26A 0.9800 .
C26 H26B 0.9800 .
C26 H26C 0.9800 .
C27 H27A 0.9800 .
C27 H27B 0.9800 .
C27 H27C 0.9800 .
C29 C34 1.400(4) .
C29 C30 1.414(4) .
C30 C31 1.391(4) .
C30 C35A 1.481(5) .
C30 C35 1.481(5) .
C31 C32 1.385(4) .
C31 H31 0.9500 .
C32 C33 1.398(4) .
C32 C41 1.487(4) .
C33 C34 1.393(4) .
C33 H33 0.9500 .
C34 C47 1.503(4) .
C35 C40 1.151(16) .
C35 C36 1.489(18) .
C36 C37 1.36(2) .
C36 H36 0.9500 .
C37 C38 1.377(12) .
C37 H37 0.9500 .
C38 C39 1.40(3) .
C38 H38 0.9500 .
C39 C40 1.38(4) .
C39 H39 0.9500 .
C40 H40 0.9500 .
C35A C36A 1.361(13) .
C35A C40A 1.543(10) .
C36A C37A 1.402(13) .
C36A H36A 0.9500 .
C37A C38A 1.386(8) .
C37A H37A 0.9500 .
C38A C39A 1.37(2) .
C38A H38A 0.9500 .
C39A C40A 1.39(3) .
C39A H39A 0.9500 .
C40A H40A 0.9500 .
C41 C46 1.383(5) .
C41 C42 1.394(4) .
C42 C43 1.389(5) .
C42 H42 0.9500 .
C43 C44 1.369(6) .
C43 H43 0.9500 .
C44 C45 1.381(5) .
C44 H44 0.9500 .
C45 C46 1.387(4) .
C45 H45 0.9500 .
C46 H46 0.9500 .
C47 C48 1.386(4) .
C47 C52 1.397(4) .
C48 C49 1.395(4) .
C48 H48 0.9500 .
C49 C50 1.377(5) .
C49 H49 0.9500 .
C50 C51 1.388(5) .
C50 H50 0.9500 .
C51 C52 1.394(4) .
C51 H51 0.9500 .
C52 H52 0.9500 .

loop_
_geom_torsion_atom_site_label_1
_geom_torsion_atom_site_label_2
_geom_torsion_atom_site_label_3
_geom_torsion_atom_site_label_4
_geom_torsion
_geom_torsion_site_symmetry_1
_geom_torsion_site_symmetry_4
Cu1 O1 N1 C2 -3(5) . .
Cu1 O1 N1 C5 -180(3) . .
Cu1 O2 C2 N1 -2(5) . .
Cu1 O2 C2 C3 -175(2) . .
O1 N1 C2 O2 3(6) . .
C5 N1 C2 O2 -180(4) . .
O1 N1 C2 C3 178(3) . .
C5 N1 C2 C3 -5(5) . .
O2 C2 C3 C4 -169(4) . .
N1 C2 C3 C4 18(3) . .
C2 C3 C4 C5 -23.1(14) . .
C2 N1 C5 C6 107(4) . .
O1 N1 C5 C6 -76(4) . .
C2 N1 C5 C7 -131(3) . .
O1 N1 C5 C7 46(5) . .
C2 N1 C5 C4 -10(4) . .
O1 N1 C5 C4 167(4) . .
C3 C4 C5 N1 20(2) . .
C3 C4 C5 C6 -92.1(12) . .
C3 C4 C5 C7 140.2(10) . .
Cu1 O1A N1A C2A 0(7) . .
Cu1 O1A N1A C5A 158(4) . .
Cu1 O2A C2A N1A 20(9) . .
Cu1 O2A C2A C3A -168(5) . .
O1A N1A C2A O2A -15(9) . .
C5A N1A C2A O2A -175(7) . .
O1A N1A C2A C3A 172(4) . .
C5A N1A C2A C3A 11(8) . .
O2A C2A C3A C4A 172(8) . .
N1A C2A C3A C4A -16(6) . .
C2A C3A C4A C5A 15(3) . .
C2A N1A C5A C6A 126(5) . .
O1A N1A C5A C6A -34(6) . .
C2A N1A C5A C7A -110(6) . .
O1A N1A C5A C7A 90(5) . .
C2A N1A C5A C4A -1(6) . .
O1A N1A C5A C4A -161(4) . .
C3A C4A C5A N1A -10(4) . .
C3A C4A C5A C6A -135(2) . .
C3A C4A C5A C7A 97(3) . .
N1A O1A Cu1 N3 -56(4) . .
N1A O1A Cu1 N3 159(3) . 2_655
N1A O1A Cu1 O2A 9(5) . .
N1 O1 Cu1 N3 -78(2) . .
N1 O1 Cu1 N3 150(2) . 2_655
N1 O1 Cu1 O2 2(3) . .
C15 N3 C12 C11 -179.2(2) . .
Cu1 N3 C12 C11 1.4(4) . .
C15 N3 C12 C13 0.1(3) . .
Cu1 N3 C12 C13 -179.28(18) . .
C12 C11 C12 N3 -0.74(19) 2_655 .
C20 C11 C12 N3 179.27(19) . .
C12 C11 C12 C13 -180.0(3) 2_655 .
C20 C11 C12 C13 0.0(3) . .
N3 C12 C13 C14 0.7(3) . .
C11 C12 C13 C14 180.0(2) . .
C12 C13 C14 C15 -1.2(3) . .
C12 N3 C15 C14 -0.9(3) . .
Cu1 N3 C15 C14 178.52(19) . .
C12 N3 C15 C29 175.4(3) . .
Cu1 N3 C15 C29 -5.2(4) . .
C13 C14 C15 N3 1.3(4) . .
C13 C14 C15 C29 -175.1(3) . .
C12 C11 C20 C21 82.25(19) 2_655 .
C12 C11 C20 C21 -97.76(19) . .
C12 C11 C20 C21 -97.76(19) 2_655 2_655
C12 C11 C20 C21 82.24(19) . 2_655
C21 C20 C21 C22 0.7(2) 2_655 .
C11 C20 C21 C22 -179.3(2) . .
C21 C20 C21 C26 -179.3(3) 2_655 .
C11 C20 C21 C26 0.7(3) . .
C20 C21 C22 C23 -1.5(5) . .
C26 C21 C22 C23 178.6(3) . .
C21 C22 C23 C22 0.7(2) . 2_655
C21 C22 C23 C27 -179.3(2) . .
N3 C15 C29 C34 -67.0(4) . .
C14 C15 C29 C34 108.8(3) . .
N3 C15 C29 C30 118.7(3) . .
C14 C15 C29 C30 -65.5(4) . .
C34 C29 C30 C31 -2.2(4) . .
C15 C29 C30 C31 172.2(2) . .
C34 C29 C30 C35A 177.9(3) . .
C15 C29 C30 C35A -7.7(4) . .
C34 C29 C30 C35 177.9(3) . .
C15 C29 C30 C35 -7.7(4) . .
C29 C30 C31 C32 -0.7(4) . .
C35A C30 C31 C32 179.2(3) . .
C35 C30 C31 C32 179.2(3) . .
C30 C31 C32 C33 3.0(4) . .
C30 C31 C32 C41 -174.4(3) . .
C31 C32 C33 C34 -2.6(4) . .
C41 C32 C33 C34 174.8(2) . .
C32 C33 C34 C29 -0.2(4) . .
C32 C33 C34 C47 179.5(2) . .
C30 C29 C34 C33 2.6(4) . .
C15 C29 C34 C33 -171.5(2) . .
C30 C29 C34 C47 -177.0(2) . .
C15 C29 C34 C47 8.8(4) . .
C31 C30 C35 C40 -54.7(16) . .
C29 C30 C35 C40 125.2(16) . .
C31 C30 C35 C36 121.2(8) . .
C29 C30 C35 C36 -59.0(9) . .
C40 C35 C36 C37 -5(2) . .
C30 C35 C36 C37 179.0(11) . .
C35 C36 C37 C38 1(2) . .
C36 C37 C38 C39 3(3) . .
C37 C38 C39 C40 -4(3) . .
C30 C35 C40 C39 -179.7(19) . .
C36 C35 C40 C39 5(3) . .
C38 C39 C40 C35 0(4) . .
C31 C30 C35A C36A 129.0(7) . .
C29 C30 C35A C36A -51.1(8) . .
C31 C30 C35A C40A -55.7(8) . .
C29 C30 C35A C40A 124.2(8) . .
C30 C35A C36A C37A 178.9(8) . .
C40A C35A C36A C37A 3.4(15) . .
C35A C36A C37A C38A -3.0(17) . .
C36A C37A C38A C39A -0.1(18) . .
C37A C38A C39A C40A 2(2) . .
C38A C39A C40A C35A -2(2) . .
C36A C35A C40A C39A -1.1(18) . .
C30 C35A C40A C39A -177.1(12) . .
C31 C32 C41 C46 133.9(3) . .
C33 C32 C41 C46 -43.5(4) . .
C31 C32 C41 C42 -42.2(4) . .
C33 C32 C41 C42 140.5(3) . .
C46 C41 C42 C43 -0.2(5) . .
C32 C41 C42 C43 176.0(3) . .
C41 C42 C43 C44 0.6(5) . .
C42 C43 C44 C45 -0.2(5) . .
C43 C44 C45 C46 -0.6(5) . .
C42 C41 C46 C45 -0.7(5) . .
C32 C41 C46 C45 -176.8(3) . .
C44 C45 C46 C41 1.1(5) . .
C33 C34 C47 C48 -49.5(4) . .
C29 C34 C47 C48 130.2(3) . .
C33 C34 C47 C52 130.8(3) . .
C29 C34 C47 C52 -49.5(4) . .
C52 C47 C48 C49 0.8(4) . .
C34 C47 C48 C49 -178.9(3) . .
C47 C48 C49 C50 -0.6(5) . .
C48 C49 C50 C51 -0.2(5) . .
C49 C50 C51 C52 0.8(5) . .
C50 C51 C52 C47 -0.6(5) . .
C48 C47 C52 C51 -0.2(4) . .
C34 C47 C52 C51 179.6(3) . .
